data_1560141
loop_
_publ_author_name
'Freeman, Lucas A.'
'Obi, Akachukwu D.'
'Machost, Haleigh R.'
'Molino, Andrew'
'Nichols, Asa W.'
'Dickie, Diane A.'
'Wilson, David J. D.'
'Machan, Charles W.'
'Gilliard, Robert J.'

_publ_section_title
;
 Soluble, crystalline, and thermally stable alkali CO2&#x2212; and
 carbonite (CO22&#x2212;) clusters supported by cyclic(alkyl)(amino)
 carbenes
;
_journal_issue 10
_journal_name_full 'Chemical Science'
_journal_page_first 3544
_journal_page_last 3550
_journal_paper_doi 10.1039/D0SC06851A
_journal_volume 12
_journal_year 2021
_chemical_formula_sum 'C58 H94 Li2 N2 O7'
_chemical_formula_weight 945.23
_chemical_properties_physical Air-sensitive,Moisture-sensitive
_space_group_crystal_system monoclinic
_space_group_IT_number 15
_space_group_name_Hall '-C 2yc'
_space_group_name_H-M_alt 'C 1 2/c 1'
_atom_sites_solution_hydrogens geom
_atom_sites_solution_primary dual
_audit_update_record
;
2020-03-19 deposited with the CCDC.	2021-01-22 downloaded from the CCDC.
;
_cell_angle_alpha 90
_cell_angle_beta 91.454(2)
_cell_angle_gamma 90
_cell_formula_units_Z 4
_cell_length_a 16.8366(18)
_cell_length_b 13.6239(15)
_cell_length_c 24.398(3)
_cell_measurement_reflns_used 9887
_cell_measurement_temperature 100.(2)
_cell_measurement_theta_max 30.4849
_cell_measurement_theta_min 2.5271
_cell_volume 5594.6(11)
_computing_cell_refinement 'SAINT V8.40A (Bruker Nano, Inc., 2019)'
_computing_data_collection 'Bruker Instrument Service v2017.5.0.0'
_computing_data_reduction 'SAINT V8.40A (Bruker Nano, Inc., 2019)'
_computing_structure_refinement 'SHELXL-2018/3 (Sheldrick, 2018)'
_computing_structure_solution 'SHELXT 2014/5 (Sheldrick, 2014)'
_diffrn_ambient_temperature 100.(2)
_diffrn_detector_area_resol_mean 8.3333
_diffrn_measured_fraction_theta_full 1.000
_diffrn_measured_fraction_theta_max 1.000
_diffrn_measurement_device_type 'Bruker Kappa APEXII Duo'
_diffrn_measurement_method '\f and \w scans'
_diffrn_radiation_monochromator graphite
_diffrn_radiation_type 'Mo K\a'
_diffrn_radiation_wavelength 0.71073
_diffrn_reflns_av_R_equivalents 0.0284
_diffrn_reflns_av_unetI/netI 0.0231
_diffrn_reflns_limit_h_max 22
_diffrn_reflns_limit_h_min -23
_diffrn_reflns_limit_k_max 18
_diffrn_reflns_limit_k_min -18
_diffrn_reflns_limit_l_max 33
_diffrn_reflns_limit_l_min -33
_diffrn_reflns_number 31936
_diffrn_reflns_theta_full 29.13
_diffrn_reflns_theta_max 29.13
_diffrn_reflns_theta_min 1.67
_diffrn_source 'fine-focus sealed tube'
_exptl_absorpt_coefficient_mu 0.071
_exptl_absorpt_correction_T_max 0.97
_exptl_absorpt_correction_T_min 0.88
_exptl_absorpt_correction_type multi-scan
_exptl_absorpt_process_details
;
SADABS-2016/2 - Bruker AXS area detector scaling and absorption correction
;
_exptl_crystal_colour red
_exptl_crystal_density_diffrn 1.122
_exptl_crystal_density_method 'not measured'
_exptl_crystal_description block
_exptl_crystal_F_000 2072
_exptl_crystal_recrystallization_method 'Re-crystallisation from solvent: THF'
_exptl_crystal_size_max 0.629
_exptl_crystal_size_mid 0.489
_exptl_crystal_size_min 0.418
_refine_diff_density_max 0.365
_refine_diff_density_min -0.190
_refine_ls_extinction_method none
_refine_ls_goodness_of_fit_ref 1.032
_refine_ls_hydrogen_treatment constr
_refine_ls_matrix_type full
_refine_ls_number_parameters 320
_refine_ls_number_reflns 7529
_refine_ls_number_restraints 0
_refine_ls_restrained_S_all 1.032
_refine_ls_R_factor_all 0.0540
_refine_ls_R_factor_gt 0.0422
_refine_ls_shift/su_max 0.001
_refine_ls_shift/su_mean 0.000
_refine_ls_structure_factor_coef Fsqd
_refine_ls_weighting_details 'w=1/[\s^2^(Fo^2^)+(0.0506P)^2^+4.0187P] where P=(Fo^2^+2Fc^2^)/3'
_refine_ls_weighting_scheme calc
_refine_ls_wR_factor_gt 0.1045
_refine_ls_wR_factor_ref 0.1131
_reflns_number_gt 6210
_reflns_number_total 7529
_reflns_threshold_expression 'I > 2\s(I)'
_cod_data_source_file d0sc06851a2.cif
_cod_data_source_block 2
_cod_depositor_comments
;
The following automatic conversions were performed:

data item '_exptl_absorpt_correction_type' value 'Multi-Scan' was
changed to 'multi-scan' in accordance with the
/home/data/users/saulius/crontab/automatic-downloads/rss-feeds/RSC/lib/dictionaries/cif_core.dic
dictionary named 'cif_core.dic' version 2.4.2 last updated on
2011-04-26.

Automatic conversion script
Id: cif_fix_values 7556 2019-12-06 15:28:31Z antanas 

 Adding full bibliography for 1560139--1560146.cif.
;
_cod_original_cell_volume 5594.6(10)
_cod_original_sg_symbol_H-M 'C 2/c'
_cod_database_code 1560141

loop_
_space_group_symop_operation_xyz
'x, y, z'
'-x, y, -z+1/2'
'x+1/2, y+1/2, z'
'-x+1/2, y+1/2, -z+1/2'
'-x, -y, -z'
'x, -y, z-1/2'
'-x+1/2, -y+1/2, -z'
'x+1/2, -y+1/2, z-1/2'

loop_
_atom_site_type_symbol
_atom_site_label
_atom_site_fract_x
_atom_site_fract_y
_atom_site_fract_z
_atom_site_U_iso_or_equiv
_atom_site_adp_type
_atom_site_calc_flag
_atom_site_refinement_flags_adp
_atom_site_refinement_flags_occupancy
_atom_site_refinement_flags_posn
_atom_site_occupancy
_atom_site_disorder_assembly
_atom_site_disorder_group
Li Li1 0.42561(11) 0.37410(14) 0.27384(7) 0.0213(4) Uani d . . . 1 . .
O O1 0.47839(4) 0.30884(6) 0.33221(3) 0.02170(16) Uani d . . . 1 . .
O O2 0.59934(4) 0.32849(6) 0.29669(3) 0.02234(16) Uani d . . . 1 . .
O O3 0.32223(5) 0.40978(7) 0.30477(3) 0.02681(18) Uani d . . . 1 . .
O O4 0.5 0.49109(8) 0.25 0.0253(2) Uani d T P S 1 . .
N N1 0.54958(5) 0.18770(7) 0.41667(3) 0.01756(17) Uani d . . . 1 . .
C C1 0.55310(6) 0.29431(7) 0.33277(4) 0.01676(19) Uani d . . . 1 . .
C C2 0.59017(6) 0.23675(7) 0.37657(4) 0.01580(18) Uani d . . . 1 . .
C C3 0.67924(6) 0.23309(8) 0.38822(4) 0.01711(19) Uani d . . . 1 . .
C C4 0.68416(6) 0.17879(8) 0.44386(4) 0.0212(2) Uani d . . . 1 . .
H H4A 0.728171 0.130598 0.444054 0.025 Uiso calc U . R 1 . .
H H4B 0.694078 0.226183 0.474024 0.025 Uiso calc U . R 1 . .
C C5 0.60467(6) 0.12618(8) 0.45157(4) 0.0212(2) Uani d . . . 1 . .
C C6 0.58213(7) 0.12559(11) 0.51166(5) 0.0318(3) Uani d . . . 1 . .
H H6A 0.584612 0.192621 0.526174 0.048 Uiso calc U . R 1 . .
H H6B 0.619236 0.083717 0.53259 0.048 Uiso calc U . R 1 . .
H H6C 0.528027 0.100049 0.514863 0.048 Uiso calc U . R 1 . .
C C7 0.60708(7) 0.02011(9) 0.43077(5) 0.0307(3) Uani d . . . 1 . .
H H7A 0.554843 -0.01033 0.434926 0.046 Uiso calc U . R 1 . .
H H7B 0.647061 -0.016926 0.452088 0.046 Uiso calc U . R 1 . .
H H7C 0.620889 0.019755 0.391989 0.046 Uiso calc U . R 1 . .
C C8 0.72239(6) 0.17615(9) 0.34281(5) 0.0237(2) Uani d . . . 1 . .
H H8A 0.69999 0.10904 0.340609 0.028 Uiso calc U . R 1 . .
H H8B 0.710752 0.208767 0.307241 0.028 Uiso calc U . R 1 . .
C C9 0.81292(7) 0.16810(11) 0.35075(6) 0.0361(3) Uani d . . . 1 . .
H H9A 0.834208 0.125153 0.322443 0.054 Uiso calc U . R 1 . .
H H9B 0.825553 0.140574 0.387042 0.054 Uiso calc U . R 1 . .
H H9C 0.836778 0.233449 0.347832 0.054 Uiso calc U . R 1 . .
C C10 0.71554(6) 0.33716(8) 0.39416(4) 0.0220(2) Uani d . . . 1 . .
H H10A 0.769554 0.331125 0.410817 0.026 Uiso calc U . R 1 . .
H H10B 0.721028 0.365589 0.357102 0.026 Uiso calc U . R 1 . .
C C11 0.66767(7) 0.40829(9) 0.42869(5) 0.0307(3) Uani d . . . 1 . .
H H11A 0.615041 0.418022 0.411466 0.046 Uiso calc U . R 1 . .
H H11B 0.69546 0.471389 0.431219 0.046 Uiso calc U . R 1 . .
H H11C 0.661779 0.381082 0.465551 0.046 Uiso calc U . R 1 . .
C C12 0.46500(6) 0.17517(7) 0.42111(4) 0.01615(19) Uani d . . . 1 . .
C C13 0.42250(6) 0.10602(7) 0.38882(4) 0.01686(19) Uani d . . . 1 . .
C C14 0.34314(6) 0.08731(8) 0.40126(4) 0.0194(2) Uani d . . . 1 . .
H H14 0.313941 0.040446 0.38012 0.023 Uiso calc U . R 1 . .
C C15 0.30618(6) 0.13551(8) 0.44366(5) 0.0221(2) Uani d . . . 1 . .
H H15 0.253264 0.119153 0.452732 0.026 Uiso calc U . R 1 . .
C C16 0.34703(6) 0.20768(8) 0.47269(4) 0.0215(2) Uani d . . . 1 . .
H H16 0.320929 0.242626 0.500711 0.026 Uiso calc U . R 1 . .
C C17 0.42583(6) 0.23001(8) 0.46151(4) 0.01853(19) Uani d . . . 1 . .
C C18 0.46308(7) 0.31972(8) 0.48910(4) 0.0235(2) Uani d . . . 1 . .
H H18 0.521355 0.319119 0.482125 0.028 Uiso calc U . R 1 . .
C C19 0.42674(8) 0.41204(9) 0.46176(5) 0.0317(3) Uani d . . . 1 . .
H H19A 0.438974 0.412382 0.422707 0.048 Uiso calc U . R 1 . .
H H19B 0.44917 0.470859 0.479337 0.048 Uiso calc U . R 1 . .
H H19C 0.368994 0.411515 0.465885 0.048 Uiso calc U . R 1 . .
C C20 0.45197(8) 0.32299(10) 0.55140(5) 0.0306(3) Uani d . . . 1 . .
H H20A 0.395581 0.332285 0.55898 0.046 Uiso calc U . R 1 . .
H H20B 0.482766 0.377617 0.567148 0.046 Uiso calc U . R 1 . .
H H20C 0.47046 0.261151 0.567793 0.046 Uiso calc U . R 1 . .
C C21 0.45572(6) 0.05643(8) 0.33833(4) 0.0190(2) Uani d . . . 1 . .
H H21 0.512962 0.074947 0.335662 0.023 Uiso calc U . R 1 . .
C C22 0.41088(7) 0.09468(9) 0.28684(4) 0.0247(2) Uani d . . . 1 . .
H H22A 0.354008 0.081077 0.289906 0.037 Uiso calc U . R 1 . .
H H22B 0.43098 0.061687 0.254299 0.037 Uiso calc U . R 1 . .
H H22C 0.419112 0.165624 0.283536 0.037 Uiso calc U . R 1 . .
C C23 0.44998(7) -0.05611(9) 0.34012(5) 0.0254(2) Uani d . . . 1 . .
H H23A 0.478551 -0.080627 0.372832 0.038 Uiso calc U . R 1 . .
H H23B 0.473689 -0.083781 0.307262 0.038 Uiso calc U . R 1 . .
H H23C 0.394048 -0.075669 0.341412 0.038 Uiso calc U . R 1 . .
C C24 0.29287(7) 0.35111(12) 0.34878(5) 0.0356(3) Uani d . . . 1 . .
H H24A 0.273246 0.393139 0.378638 0.043 Uiso calc U . R 1 . .
H H24B 0.335002 0.30739 0.363861 0.043 Uiso calc U . R 1 . .
C C25 0.22568(9) 0.29195(14) 0.32282(7) 0.0497(4) Uani d . . . 1 . .
H H25A 0.187722 0.269764 0.350567 0.06 Uiso calc U . R 1 . .
H H25B 0.245965 0.234204 0.302901 0.06 Uiso calc U . R 1 . .
C C26 0.18771(9) 0.36631(13) 0.28360(7) 0.0473(4) Uani d . . . 1 . .
H H26A 0.163298 0.33326 0.251202 0.057 Uiso calc U . R 1 . .
H H26B 0.14655 0.405241 0.302051 0.057 Uiso calc U . R 1 . .
C C27 0.25663(7) 0.43080(10) 0.26724(5) 0.0316(3) Uani d . . . 1 . .
H H27A 0.27163 0.416279 0.229118 0.038 Uiso calc U . R 1 . .
H H27B 0.241665 0.500928 0.26956 0.038 Uiso calc U . R 1 . .
C C28 0.52371(8) 0.55242(10) 0.29614(6) 0.0355(3) Uani d . . . 1 . .
H H28A 0.57563 0.530844 0.311824 0.043 Uiso calc U . R 1 . .
H H28B 0.483709 0.549381 0.325142 0.043 Uiso calc U . R 1 . .
C C29 0.52949(13) 0.65439(11) 0.27370(7) 0.0589(5) Uani d . . . 1 . .
H H29A 0.583812 0.668272 0.261162 0.071 Uiso calc U . R 1 . .
H H29B 0.515115 0.703706 0.301548 0.071 Uiso calc U . R 1 . .

loop_
_atom_site_aniso_label
_atom_site_aniso_U_11
_atom_site_aniso_U_22
_atom_site_aniso_U_33
_atom_site_aniso_U_12
_atom_site_aniso_U_13
_atom_site_aniso_U_23
Li1 0.0214(8) 0.0230(9) 0.0193(8) 0.0014(7) -0.0025(7) -0.0013(7)
O1 0.0158(3) 0.0274(4) 0.0217(4) -0.0011(3) -0.0034(3) 0.0060(3)
O2 0.0202(4) 0.0279(4) 0.0189(3) -0.0036(3) -0.0003(3) 0.0070(3)
O3 0.0224(4) 0.0363(5) 0.0216(4) 0.0099(3) -0.0027(3) -0.0015(3)
O4 0.0305(6) 0.0193(5) 0.0257(5) 0 -0.0084(4) 0
N1 0.0123(4) 0.0240(4) 0.0162(4) -0.0035(3) -0.0024(3) 0.0059(3)
C1 0.0176(4) 0.0170(4) 0.0155(4) -0.0038(4) -0.0031(3) 0.0004(3)
C2 0.0133(4) 0.0188(4) 0.0153(4) -0.0034(3) -0.0009(3) 0.0010(3)
C3 0.0131(4) 0.0211(5) 0.0170(4) -0.0030(4) -0.0016(3) 0.0018(4)
C4 0.0150(4) 0.0279(5) 0.0205(5) -0.0032(4) -0.0045(4) 0.0058(4)
C5 0.0149(4) 0.0276(5) 0.0207(5) -0.0037(4) -0.0043(4) 0.0090(4)
C6 0.0220(5) 0.0516(8) 0.0217(5) -0.0029(5) -0.0026(4) 0.0160(5)
C7 0.0282(6) 0.0246(6) 0.0386(7) -0.0047(5) -0.0104(5) 0.0112(5)
C8 0.0192(5) 0.0264(5) 0.0257(5) -0.0005(4) 0.0037(4) -0.0012(4)
C9 0.0209(5) 0.0419(7) 0.0459(8) 0.0044(5) 0.0084(5) 0.0010(6)
C10 0.0187(5) 0.0244(5) 0.0228(5) -0.0086(4) -0.0017(4) 0.0008(4)
C11 0.0301(6) 0.0257(6) 0.0365(6) -0.0102(5) 0.0011(5) -0.0071(5)
C12 0.0128(4) 0.0196(5) 0.0160(4) -0.0037(3) -0.0014(3) 0.0031(3)
C13 0.0153(4) 0.0186(5) 0.0166(4) -0.0020(4) -0.0008(3) 0.0009(4)
C14 0.0149(4) 0.0192(5) 0.0240(5) -0.0042(4) -0.0003(4) -0.0028(4)
C15 0.0149(4) 0.0221(5) 0.0294(5) -0.0039(4) 0.0043(4) -0.0022(4)
C16 0.0192(5) 0.0218(5) 0.0235(5) -0.0012(4) 0.0037(4) -0.0039(4)
C17 0.0182(4) 0.0193(5) 0.0180(4) -0.0044(4) -0.0017(4) -0.0001(4)
C18 0.0235(5) 0.0254(5) 0.0215(5) -0.0076(4) -0.0020(4) -0.0044(4)
C19 0.0374(7) 0.0232(6) 0.0341(6) -0.0075(5) -0.0064(5) -0.0027(5)
C20 0.0334(6) 0.0349(6) 0.0232(5) -0.0053(5) -0.0015(5) -0.0074(5)
C21 0.0166(4) 0.0240(5) 0.0165(4) -0.0026(4) 0.0003(3) -0.0021(4)
C22 0.0238(5) 0.0315(6) 0.0187(5) -0.0050(4) -0.0041(4) -0.0006(4)
C23 0.0283(5) 0.0244(5) 0.0236(5) -0.0006(4) 0.0027(4) -0.0054(4)
C24 0.0226(6) 0.0616(9) 0.0226(5) 0.0046(6) -0.0014(4) 0.0048(6)
C25 0.0345(7) 0.0598(10) 0.0541(9) -0.0052(7) -0.0150(7) 0.0173(8)
C26 0.0332(7) 0.0575(10) 0.0502(9) 0.0006(7) -0.0201(6) 0.0063(7)
C27 0.0287(6) 0.0412(7) 0.0246(5) 0.0183(5) -0.0055(4) -0.0031(5)
C28 0.0401(7) 0.0283(6) 0.0377(7) 0.0006(5) -0.0094(5) -0.0123(5)
C29 0.0992(15) 0.0287(7) 0.0499(9) -0.0228(8) 0.0236(9) -0.0135(6)

loop_
_atom_type_symbol
_atom_type_description
_atom_type_scat_dispersion_real
_atom_type_scat_dispersion_imag
_atom_type_scat_source
C C 0.0033 0.0016 'International Tables Vol C Tables 4.2.6.8 and 6.1.1.4'
H H 0.0000 0.0000 'International Tables Vol C Tables 4.2.6.8 and 6.1.1.4'
Li Li -0.0003 0.0001 'International Tables Vol C Tables 4.2.6.8 and 6.1.1.4'
N N 0.0061 0.0033 'International Tables Vol C Tables 4.2.6.8 and 6.1.1.4'
O O 0.0106 0.0060 'International Tables Vol C Tables 4.2.6.8 and 6.1.1.4'

loop_
_geom_angle_atom_site_label_1
_geom_angle_atom_site_label_2
_geom_angle_atom_site_label_3
_geom_angle_site_symmetry_1
_geom_angle_site_symmetry_3
_geom_angle
_geom_angle_publ_flag
O2 Li1 O1 2_655 . 129.11(11) ?
O2 Li1 O3 2_655 . 104.72(9) ?
O1 Li1 O3 . . 103.34(9) ?
O2 Li1 O4 2_655 . 96.79(8) ?
O1 Li1 O4 . . 106.99(9) ?
O3 Li1 O4 . . 116.92(9) ?
O2 Li1 C1 2_655 . 120.01(9) ?
O1 Li1 C1 . . 22.92(4) ?
O3 Li1 C1 . . 125.17(9) ?
O4 Li1 C1 . . 88.97(7) ?
O2 Li1 Li1 2_655 2_655 78.41(9) ?
O1 Li1 Li1 . 2_655 84.48(8) ?
O3 Li1 Li1 . 2_655 165.68(6) ?
O4 Li1 Li1 . 2_655 48.82(5) ?
C1 Li1 Li1 . 2_655 61.64(6) ?
C1 O1 Li1 . . 121.93(9) ?
C1 O2 Li1 . 2_655 129.01(9) ?
C24 O3 C27 . . 108.17(9) ?
C24 O3 Li1 . . 118.16(9) ?
C27 O3 Li1 . . 118.25(9) ?
C28 O4 C28 . 2_655 109.61(13) ?
C28 O4 Li1 . . 111.94(8) ?
C28 O4 Li1 2_655 . 119.60(8) ?
C28 O4 Li1 . 2_655 119.60(8) ?
C28 O4 Li1 2_655 2_655 111.94(8) ?
Li1 O4 Li1 . 2_655 82.36(11) ?
C2 N1 C12 . . 128.21(8) ?
C2 N1 C5 . . 111.29(8) ?
C12 N1 C5 . . 119.30(8) ?
O1 C1 O2 . . 123.71(9) ?
O1 C1 C2 . . 119.84(9) ?
O2 C1 C2 . . 116.45(9) ?
N1 C2 C1 . . 124.85(9) ?
N1 C2 C3 . . 110.81(8) ?
C1 C2 C3 . . 123.95(8) ?
C2 C3 C4 . . 102.16(8) ?
C2 C3 C8 . . 111.16(8) ?
C4 C3 C8 . . 111.90(9) ?
C2 C3 C10 . . 111.86(8) ?
C4 C3 C10 . . 110.10(8) ?
C8 C3 C10 . . 109.52(8) ?
C5 C4 C3 . . 107.68(8) ?
C5 C4 H4A . . 110.2 ?
C3 C4 H4A . . 110.2 ?
C5 C4 H4B . . 110.2 ?
C3 C4 H4B . . 110.2 ?
H4A C4 H4B . . 108.5 ?
N1 C5 C6 . . 112.57(9) ?
N1 C5 C7 . . 111.12(9) ?
C6 C5 C7 . . 108.85(10) ?
N1 C5 C4 . . 101.43(8) ?
C6 C5 C4 . . 111.10(9) ?
C7 C5 C4 . . 111.68(10) ?
C5 C6 H6A . . 109.5 ?
C5 C6 H6B . . 109.5 ?
H6A C6 H6B . . 109.5 ?
C5 C6 H6C . . 109.5 ?
H6A C6 H6C . . 109.5 ?
H6B C6 H6C . . 109.5 ?
C5 C7 H7A . . 109.5 ?
C5 C7 H7B . . 109.5 ?
H7A C7 H7B . . 109.5 ?
C5 C7 H7C . . 109.5 ?
H7A C7 H7C . . 109.5 ?
H7B C7 H7C . . 109.5 ?
C9 C8 C3 . . 115.32(10) ?
C9 C8 H8A . . 108.4 ?
C3 C8 H8A . . 108.4 ?
C9 C8 H8B . . 108.4 ?
C3 C8 H8B . . 108.4 ?
H8A C8 H8B . . 107.5 ?
C8 C9 H9A . . 109.5 ?
C8 C9 H9B . . 109.5 ?
H9A C9 H9B . . 109.5 ?
C8 C9 H9C . . 109.5 ?
H9A C9 H9C . . 109.5 ?
H9B C9 H9C . . 109.5 ?
C11 C10 C3 . . 114.81(9) ?
C11 C10 H10A . . 108.6 ?
C3 C10 H10A . . 108.6 ?
C11 C10 H10B . . 108.6 ?
C3 C10 H10B . . 108.6 ?
H10A C10 H10B . . 107.5 ?
C10 C11 H11A . . 109.5 ?
C10 C11 H11B . . 109.5 ?
H11A C11 H11B . . 109.5 ?
C10 C11 H11C . . 109.5 ?
H11A C11 H11C . . 109.5 ?
H11B C11 H11C . . 109.5 ?
C13 C12 C17 . . 120.21(9) ?
C13 C12 N1 . . 121.69(9) ?
C17 C12 N1 . . 117.97(9) ?
C14 C13 C12 . . 118.26(9) ?
C14 C13 C21 . . 117.78(9) ?
C12 C13 C21 . . 123.77(9) ?
C15 C14 C13 . . 121.61(9) ?
C15 C14 H14 . . 119.2 ?
C13 C14 H14 . . 119.2 ?
C16 C15 C14 . . 119.45(9) ?
C16 C15 H15 . . 120.3 ?
C14 C15 H15 . . 120.3 ?
C15 C16 C17 . . 121.17(10) ?
C15 C16 H16 . . 119.4 ?
C17 C16 H16 . . 119.4 ?
C16 C17 C12 . . 118.94(9) ?
C16 C17 C18 . . 118.15(9) ?
C12 C17 C18 . . 122.57(9) ?
C17 C18 C20 . . 113.66(9) ?
C17 C18 C19 . . 107.99(9) ?
C20 C18 C19 . . 110.30(10) ?
C17 C18 H18 . . 108.2 ?
C20 C18 H18 . . 108.2 ?
C19 C18 H18 . . 108.2 ?
C18 C19 H19A . . 109.5 ?
C18 C19 H19B . . 109.5 ?
H19A C19 H19B . . 109.5 ?
C18 C19 H19C . . 109.5 ?
H19A C19 H19C . . 109.5 ?
H19B C19 H19C . . 109.5 ?
C18 C20 H20A . . 109.5 ?
C18 C20 H20B . . 109.5 ?
H20A C20 H20B . . 109.5 ?
C18 C20 H20C . . 109.5 ?
H20A C20 H20C . . 109.5 ?
H20B C20 H20C . . 109.5 ?
C13 C21 C23 . . 113.25(9) ?
C13 C21 C22 . . 109.09(9) ?
C23 C21 C22 . . 109.33(9) ?
C13 C21 H21 . . 108.4 ?
C23 C21 H21 . . 108.4 ?
C22 C21 H21 . . 108.4 ?
C21 C22 H22A . . 109.5 ?
C21 C22 H22B . . 109.5 ?
H22A C22 H22B . . 109.5 ?
C21 C22 H22C . . 109.5 ?
H22A C22 H22C . . 109.5 ?
H22B C22 H22C . . 109.5 ?
C21 C23 H23A . . 109.5 ?
C21 C23 H23B . . 109.5 ?
H23A C23 H23B . . 109.5 ?
C21 C23 H23C . . 109.5 ?
H23A C23 H23C . . 109.5 ?
H23B C23 H23C . . 109.5 ?
O3 C24 C25 . . 104.55(10) ?
O3 C24 H24A . . 110.8 ?
C25 C24 H24A . . 110.8 ?
O3 C24 H24B . . 110.8 ?
C25 C24 H24B . . 110.8 ?
H24A C24 H24B . . 108.9 ?
C24 C25 C26 . . 101.88(13) ?
C24 C25 H25A . . 111.4 ?
C26 C25 H25A . . 111.4 ?
C24 C25 H25B . . 111.4 ?
C26 C25 H25B . . 111.4 ?
H25A C25 H25B . . 109.3 ?
C27 C26 C25 . . 103.83(11) ?
C27 C26 H26A . . 111.0 ?
C25 C26 H26A . . 111.0 ?
C27 C26 H26B . . 111.0 ?
C25 C26 H26B . . 111.0 ?
H26A C26 H26B . . 109.0 ?
O3 C27 C26 . . 107.21(10) ?
O3 C27 H27A . . 110.3 ?
C26 C27 H27A . . 110.3 ?
O3 C27 H27B . . 110.3 ?
C26 C27 H27B . . 110.3 ?
H27A C27 H27B . . 108.5 ?
O4 C28 C29 . . 105.66(11) ?
O4 C28 H28A . . 110.6 ?
C29 C28 H28A . . 110.6 ?
O4 C28 H28B . . 110.6 ?
C29 C28 H28B . . 110.6 ?
H28A C28 H28B . . 108.7 ?
C28 C29 C29 . 2_655 103.49(11) ?
C28 C29 H29A . . 111.1 ?
C29 C29 H29A 2_655 . 111.1 ?
C28 C29 H29B . . 111.1 ?
C29 C29 H29B 2_655 . 111.1 ?
H29A C29 H29B . . 109.0 ?

loop_
_geom_bond_atom_site_label_1
_geom_bond_atom_site_label_2
_geom_bond_site_symmetry_2
_geom_bond_distance
_geom_bond_publ_flag
Li1 O2 2_655 1.8672(19) ?
Li1 O1 . 1.882(2) ?
Li1 O3 . 1.975(2) ?
Li1 O4 . 2.118(2) ?
Li1 C1 . 2.775(2) ?
Li1 Li1 2_655 2.788(4) ?
O1 C1 . 1.2732(12) ?
O2 C1 . 1.2778(12) ?
O3 C24 . 1.4362(16) ?
O3 C27 . 1.4454(13) ?
O4 C28 . 1.4499(13) ?
O4 C28 2_655 1.4499(13) ?
N1 C2 . 1.3802(12) ?
N1 C12 . 1.4411(12) ?
N1 C5 . 1.4992(13) ?
C1 C2 . 1.4533(13) ?
C2 C3 . 1.5202(13) ?
C3 C4 . 1.5462(14) ?
C3 C8 . 1.5486(15) ?
C3 C10 . 1.5494(14) ?
C4 C5 . 1.5339(14) ?
C4 H4A . 0.99 ?
C4 H4B . 0.99 ?
C5 C6 . 1.5236(16) ?
C5 C7 . 1.5326(17) ?
C6 H6A . 0.98 ?
C6 H6B . 0.98 ?
C6 H6C . 0.98 ?
C7 H7A . 0.98 ?
C7 H7B . 0.98 ?
C7 H7C . 0.98 ?
C8 C9 . 1.5356(16) ?
C8 H8A . 0.99 ?
C8 H8B . 0.99 ?
C9 H9A . 0.98 ?
C9 H9B . 0.98 ?
C9 H9C . 0.98 ?
C10 C11 . 1.5275(17) ?
C10 H10A . 0.99 ?
C10 H10B . 0.99 ?
C11 H11A . 0.98 ?
C11 H11B . 0.98 ?
C11 H11C . 0.98 ?
C12 C13 . 1.4111(13) ?
C12 C17 . 1.4135(14) ?
C13 C14 . 1.4011(13) ?
C13 C21 . 1.5238(14) ?
C14 C15 . 1.3860(15) ?
C14 H14 . 0.95 ?
C15 C16 . 1.3844(15) ?
C15 H15 . 0.95 ?
C16 C17 . 1.3948(14) ?
C16 H16 . 0.95 ?
C17 C18 . 1.5227(14) ?
C18 C20 . 1.5368(16) ?
C18 C19 . 1.5429(17) ?
C18 H18 . 1.0 ?
C19 H19A . 0.98 ?
C19 H19B . 0.98 ?
C19 H19C . 0.98 ?
C20 H20A . 0.98 ?
C20 H20B . 0.98 ?
C20 H20C . 0.98 ?
C21 C23 . 1.5369(16) ?
C21 C22 . 1.5400(15) ?
C21 H21 . 1.0 ?
C22 H22A . 0.98 ?
C22 H22B . 0.98 ?
C22 H22C . 0.98 ?
C23 H23A . 0.98 ?
C23 H23B . 0.98 ?
C23 H23C . 0.98 ?
C24 C25 . 1.515(2) ?
C24 H24A . 0.99 ?
C24 H24B . 0.99 ?
C25 C26 . 1.523(2) ?
C25 H25A . 0.99 ?
C25 H25B . 0.99 ?
C26 C27 . 1.517(2) ?
C26 H26A . 0.99 ?
C26 H26B . 0.99 ?
C27 H27A . 0.99 ?
C27 H27B . 0.99 ?
C28 C29 . 1.497(2) ?
C28 H28A . 0.99 ?
C28 H28B . 0.99 ?
C29 C29 2_655 1.505(4) ?
C29 H29A . 0.99 ?
C29 H29B . 0.99 ?

loop_
_geom_torsion_atom_site_label_1
_geom_torsion_atom_site_label_2
_geom_torsion_atom_site_label_3
_geom_torsion_atom_site_label_4
_geom_torsion_site_symmetry_1
_geom_torsion_site_symmetry_2
_geom_torsion_site_symmetry_3
_geom_torsion_site_symmetry_4
_geom_torsion
_geom_torsion_publ_flag
O2 Li1 O1 C1 2_655 . . . 74.48(16) ?
O3 Li1 O1 C1 . . . . -163.56(9) ?
O4 Li1 O1 C1 . . . . -39.57(13) ?
Li1 Li1 O1 C1 2_655 . . . 4.28(9) ?
Li1 O1 C1 O2 . . . . 5.53(16) ?
Li1 O1 C1 C2 . . . . -175.08(10) ?
Li1 O2 C1 O1 2_655 . . . -19.28(17) ?
Li1 O2 C1 C2 2_655 . . . 161.31(10) ?
C12 N1 C2 C1 . . . . 6.22(16) ?
C5 N1 C2 C1 . . . . 173.44(9) ?
C12 N1 C2 C3 . . . . 179.24(9) ?
C5 N1 C2 C3 . . . . -13.54(12) ?
O1 C1 C2 N1 . . . . 5.84(15) ?
O2 C1 C2 N1 . . . . -174.73(9) ?
O1 C1 C2 C3 . . . . -166.29(9) ?
O2 C1 C2 C3 . . . . 13.14(14) ?
N1 C2 C3 C4 . . . . -3.20(11) ?
C1 C2 C3 C4 . . . . 169.90(9) ?
N1 C2 C3 C8 . . . . 116.30(10) ?
C1 C2 C3 C8 . . . . -70.60(12) ?
N1 C2 C3 C10 . . . . -120.92(9) ?
C1 C2 C3 C10 . . . . 52.18(13) ?
C2 C3 C4 C5 . . . . 18.10(11) ?
C8 C3 C4 C5 . . . . -100.89(10) ?
C10 C3 C4 C5 . . . . 137.07(9) ?
C2 N1 C5 C6 . . . . 142.79(10) ?
C12 N1 C5 C6 . . . . -48.70(13) ?
C2 N1 C5 C7 . . . . -94.83(10) ?
C12 N1 C5 C7 . . . . 73.67(12) ?
C2 N1 C5 C4 . . . . 24.00(11) ?
C12 N1 C5 C4 . . . . -167.50(9) ?
C3 C4 C5 N1 . . . . -25.22(11) ?
C3 C4 C5 C6 . . . . -145.07(10) ?
C3 C4 C5 C7 . . . . 93.20(10) ?
C2 C3 C8 C9 . . . . -179.95(10) ?
C4 C3 C8 C9 . . . . -66.44(12) ?
C10 C3 C8 C9 . . . . 55.93(12) ?
C2 C3 C10 C11 . . . . 44.01(12) ?
C4 C3 C10 C11 . . . . -68.84(12) ?
C8 C3 C10 C11 . . . . 167.72(9) ?
C2 N1 C12 C13 . . . . 77.54(14) ?
C5 N1 C12 C13 . . . . -88.79(12) ?
C2 N1 C12 C17 . . . . -106.46(12) ?
C5 N1 C12 C17 . . . . 87.22(12) ?
C17 C12 C13 C14 . . . . -5.62(14) ?
N1 C12 C13 C14 . . . . 170.30(9) ?
C17 C12 C13 C21 . . . . 169.29(9) ?
N1 C12 C13 C21 . . . . -14.80(15) ?
C12 C13 C14 C15 . . . . 0.64(15) ?
C21 C13 C14 C15 . . . . -174.57(10) ?
C13 C14 C15 C16 . . . . 3.49(17) ?
C14 C15 C16 C17 . . . . -2.65(17) ?
C15 C16 C17 C12 . . . . -2.27(16) ?
C15 C16 C17 C18 . . . . 171.26(10) ?
C13 C12 C17 C16 . . . . 6.44(15) ?
N1 C12 C17 C16 . . . . -169.63(9) ?
C13 C12 C17 C18 . . . . -166.79(9) ?
N1 C12 C17 C18 . . . . 17.14(14) ?
C16 C17 C18 C20 . . . . 50.23(14) ?
C12 C17 C18 C20 . . . . -136.49(11) ?
C16 C17 C18 C19 . . . . -72.49(12) ?
C12 C17 C18 C19 . . . . 100.79(12) ?
C14 C13 C21 C23 . . . . -57.85(12) ?
C12 C13 C21 C23 . . . . 127.22(11) ?
C14 C13 C21 C22 . . . . 64.14(12) ?
C12 C13 C21 C22 . . . . -110.78(11) ?
C27 O3 C24 C25 . . . . 30.98(14) ?
Li1 O3 C24 C25 . . . . -106.81(12) ?
O3 C24 C25 C26 . . . . -38.18(16) ?
C24 C25 C26 C27 . . . . 30.88(16) ?
C24 O3 C27 C26 . . . . -10.85(14) ?
Li1 O3 C27 C26 . . . . 126.90(12) ?
C25 C26 C27 O3 . . . . -13.39(16) ?
C28 O4 C28 C29 2_655 . . . -11.07(9) ?
Li1 O4 C28 C29 . . . . -146.21(12) ?
Li1 O4 C28 C29 2_655 . . . 120.12(13) ?
O4 C28 C29 C29 . . . 2_655 28.5(2) ?
